data_1551535
loop_
_publ_author_name
'SEKINO, Mio'
'FURUTACHI, Hideki'
'TASAKI, Kyosuke'
'ISHIKAWA, Takanao'
'FUJINAMI, Shuhei'
'AKINE, Shigehisa'
'SAKATA, Yoko'
'SUZUKI, Masatatsu'
'NOMURA, Takashi'
'OGURA, Takashi'
'KITAGAWA, Teizo'

_publ_section_title
;
 Crystal Structure of Bis(\m-hydroxo)diiron(II) Complex with a
 Dinucleating Ligand Having a Butyl Linker
;
_journal_issue 0
_journal_name_full 'X-ray Structure Analysis Online'
_journal_page_first 5
_journal_paper_doi 10.2116/xraystruct.35.5
_journal_volume 35
_journal_year 2019
_chemical_formula_moiety C85.60H94.20B2Fe2N6O3.70
_chemical_formula_sum 'C85.6 H94.2 B2 Fe2 N6 O3.7'
_chemical_formula_weight 1399.58
_chemical_name_common (C32H40N6)Fe2(OH)2(BPh4)2(Me2CO)1.2(Et2O)0.5
_space_group_crystal_system monoclinic
_space_group_IT_number 14
_space_group_name_Hall '-P 2yab'
_space_group_name_H-M_alt 'P 1 21/a 1'
_symmetry_space_group_name_Hall '-P 2yab'
_symmetry_space_group_name_H-M 'P 1 21/a 1'
_atom_sites_solution_hydrogens mixed
_audit_creation_method SHELXL-2014/7
_cell_angle_alpha 90
_cell_angle_beta 111.522(2)
_cell_angle_gamma 90
_cell_formula_units_Z 4
_cell_length_a 21.678(3)
_cell_length_b 16.3791(16)
_cell_length_c 22.447(3)
_cell_measurement_reflns_used 31400
_cell_measurement_temperature 93
_cell_measurement_theta_max 27.476
_cell_measurement_theta_min 3.084
_cell_volume 7414.5(16)
_computing_cell_refinement 'CrystalClear (Rigaku/MSC Inc., 2006)'
_computing_data_collection 'CrystalClear (Rigaku/MSC Inc., 2006)'
_computing_data_reduction 'CrystalClear (Rigaku/MSC Inc., 2006)'
_computing_molecular_graphics ORTEP-3
_computing_publication_material ORTEP-3
_computing_structure_refinement 'SHELXL-2014 (Sheldrick, 2014)'
_computing_structure_solution 'SHELXS-97 (Sheldrick, 1997)'
_diffrn_ambient_temperature 93
_diffrn_detector_area_resol_mean 14.4613
_diffrn_measured_fraction_theta_full 0.996
_diffrn_measured_fraction_theta_max 0.988
_diffrn_measurement_device_type 'Rigaku Mercury (2x2 bin mode)'
_diffrn_measurement_method dtprofit.ref
_diffrn_radiation_type MoK\a
_diffrn_radiation_wavelength 0.71073
_diffrn_reflns_av_R_equivalents 0.0343
_diffrn_reflns_av_unetI/netI 0.0284
_diffrn_reflns_Laue_measured_fraction_full 0.996
_diffrn_reflns_Laue_measured_fraction_max 0.988
_diffrn_reflns_limit_h_max 24
_diffrn_reflns_limit_h_min -28
_diffrn_reflns_limit_k_max 21
_diffrn_reflns_limit_k_min -21
_diffrn_reflns_limit_l_max 29
_diffrn_reflns_limit_l_min -29
_diffrn_reflns_number 79258
_diffrn_reflns_point_group_measured_fraction_full 0.996
_diffrn_reflns_point_group_measured_fraction_max 0.988
_diffrn_reflns_theta_full 25.242
_diffrn_reflns_theta_max 27.476
_diffrn_reflns_theta_min 3.084
_diffrn_source 'rotating anode'
_exptl_absorpt_coefficient_mu 0.446
_exptl_absorpt_correction_T_max 1.0000
_exptl_absorpt_correction_T_min 0.7316
_exptl_absorpt_correction_type multi-scan
_exptl_absorpt_process_details 'CrystalClear (Rigaku/MSC Inc., 2006)'
_exptl_crystal_colour 'pale green'
_exptl_crystal_density_diffrn 1.254
_exptl_crystal_description prismatic
_exptl_crystal_F_000 2966
_exptl_crystal_size_max 0.350
_exptl_crystal_size_mid 0.200
_exptl_crystal_size_min 0.150
_refine_diff_density_max 0.490
_refine_diff_density_min -0.768
_refine_diff_density_rms 0.057
_refine_ls_extinction_method none
_refine_ls_goodness_of_fit_ref 1.067
_refine_ls_hydrogen_treatment mixed
_refine_ls_matrix_type full
_refine_ls_number_parameters 1053
_refine_ls_number_reflns 16779
_refine_ls_number_restraints 179
_refine_ls_restrained_S_all 1.065
_refine_ls_R_factor_all 0.0546
_refine_ls_R_factor_gt 0.0474
_refine_ls_shift/su_max 0.001
_refine_ls_shift/su_mean 0.000
_refine_ls_structure_factor_coef Fsqd
_refine_ls_weighting_details 'w=1/[\s^2^(Fo^2^)+(0.0573P)^2^+5.2583P] where P=(Fo^2^+2Fc^2^)/3'
_refine_ls_weighting_scheme calc
_refine_ls_wR_factor_gt 0.1191
_refine_ls_wR_factor_ref 0.1274
_reflns_Friedel_coverage 0.000
_reflns_number_gt 14664
_reflns_number_total 16779
_reflns_threshold_expression 'I > 2\s(I)'
_cod_data_source_file 35_5_2.txt
_cod_data_source_block sekino4
_cod_original_cell_volume 7414.5(14)
_cod_original_formula_sum 'C85.60 H94.20 B2 Fe2 N6 O3.70'
_cod_database_code 1551535
_shelx_shelxl_version_number 2014/7
_shelx_space_group_comment
;
The symmetry employed for this shelxl refinement is uniquely defined
by the following loop, which should always be used as a source of
symmetry information in preference to the above space-group names.
They are only intended as comments.
;
_shelx_estimated_absorpt_t_min 0.859
_shelx_estimated_absorpt_t_max 0.936

loop_
_space_group_symop_operation_xyz
'x, y, z'
'-x+1/2, y+1/2, -z'
'-x, -y, -z'
'x-1/2, -y-1/2, z'

loop_
_atom_site_label
_atom_site_type_symbol
_atom_site_fract_x
_atom_site_fract_y
_atom_site_fract_z
_atom_site_U_iso_or_equiv
_atom_site_adp_type
_atom_site_occupancy
_atom_site_site_symmetry_order
_atom_site_calc_flag
_atom_site_refinement_flags_posn
_atom_site_refinement_flags_adp
_atom_site_refinement_flags_occupancy
_atom_site_disorder_assembly
_atom_site_disorder_group
Fe1 Fe 0.53626(2) 0.49291(2) 0.23336(2) 0.02255(7) Uani 1 1 d . . . . .
Fe2 Fe 0.52848(2) 0.67226(2) 0.19033(2) 0.02536(7) Uani 1 1 d . . . . .
O1 O 0.50584(7) 0.60331(8) 0.25157(6) 0.0278(3) Uani 1 1 d D . . . .
H1 H 0.4936(12) 0.6154(14) 0.2807(9) 0.033 Uiso 1 1 d D U . . .
O2 O 0.57494(7) 0.56704(8) 0.18511(7) 0.0301(3) Uani 1 1 d D . . . .
H2 H 0.5836(12) 0.5486(14) 0.1528(9) 0.036 Uiso 1 1 d D U . . .
N1 N 0.43946(7) 0.43068(9) 0.19858(7) 0.0250(3) Uani 1 1 d . . . . .
C1 C 0.43019(10) 0.38633(13) 0.25273(9) 0.0330(4) Uani 1 1 d . . . . .
H3 H 0.4268 0.3272 0.2429 0.040 Uiso 1 1 calc R U . . .
H4 H 0.3875 0.4037 0.2553 0.040 Uiso 1 1 calc R U . . .
N2 N 0.53694(7) 0.44377(9) 0.32144(7) 0.0247(3) Uani 1 1 d . . . . .
C2 C 0.48387(9) 0.39869(11) 0.31737(9) 0.0258(3) Uani 1 1 d . . . . .
C3 C 0.47684(11) 0.36189(13) 0.37029(10) 0.0364(4) Uani 1 1 d . . . . .
H5 H 0.4386 0.3304 0.3658 0.044 Uiso 1 1 calc R U . . .
C4 C 0.52658(12) 0.37212(15) 0.42948(10) 0.0437(5) Uani 1 1 d . . . . .
H6 H 0.5231 0.3474 0.4664 0.052 Uiso 1 1 calc R U . . .
C5 C 0.58132(12) 0.41845(14) 0.43472(10) 0.0413(5) Uani 1 1 d . . . . .
H7 H 0.6161 0.4255 0.4751 0.050 Uiso 1 1 calc R U . . .
C6 C 0.58527(10) 0.45489(12) 0.38021(9) 0.0312(4) Uani 1 1 d . . . . .
C7 C 0.64180(11) 0.51007(14) 0.38439(11) 0.0421(5) Uani 1 1 d . . . . .
H8 H 0.6315 0.5659 0.3933 0.063 Uiso 1 1 calc R U . . .
H9 H 0.6488 0.5089 0.3437 0.063 Uiso 1 1 calc R U . . .
H10 H 0.6821 0.4915 0.4189 0.063 Uiso 1 1 calc R U . . .
C8 C 0.44132(9) 0.37130(12) 0.14960(9) 0.0304(4) Uani 1 1 d . . . . .
H11 H 0.4349 0.4003 0.1091 0.036 Uiso 1 1 calc R U . . .
H12 H 0.4048 0.3315 0.1413 0.036 Uiso 1 1 calc R U . . .
N3 N 0.56096(8) 0.37232(9) 0.20393(7) 0.0258(3) Uani 1 1 d . . . . .
C9 C 0.50715(10) 0.32652(11) 0.17205(9) 0.0283(4) Uani 1 1 d . . . . .
C10 C 0.51138(11) 0.24478(13) 0.15794(10) 0.0384(5) Uani 1 1 d . . . . .
H13 H 0.4725 0.2138 0.1363 0.046 Uiso 1 1 calc R U . . .
C11 C 0.57352(12) 0.20936(13) 0.17620(12) 0.0421(5) Uani 1 1 d . . . . .
H14 H 0.5781 0.1538 0.1663 0.050 Uiso 1 1 calc R U . . .
C12 C 0.62885(11) 0.25572(12) 0.20899(12) 0.0386(5) Uani 1 1 d . . . . .
H15 H 0.6718 0.2322 0.2221 0.046 Uiso 1 1 calc R U . . .
C13 C 0.62128(9) 0.33730(12) 0.22278(10) 0.0307(4) Uani 1 1 d . . . . .
C14 C 0.67985(10) 0.38892(13) 0.25985(12) 0.0403(5) Uani 1 1 d . . . . .
H16 H 0.6690 0.4466 0.2498 0.060 Uiso 1 1 calc R U . . .
H17 H 0.7177 0.3740 0.2482 0.060 Uiso 1 1 calc R U . . .
H18 H 0.6911 0.3799 0.3058 0.060 Uiso 1 1 calc R U . . .
C15 C 0.38618(9) 0.49299(11) 0.17151(9) 0.0278(4) Uani 1 1 d . . . . .
H19 H 0.3891 0.5332 0.2054 0.033 Uiso 1 1 calc R U . . .
H20 H 0.3426 0.4656 0.1592 0.033 Uiso 1 1 calc R U . . .
C16 C 0.38928(9) 0.53876(12) 0.11316(9) 0.0315(4) Uani 1 1 d . . . . .
H21 H 0.3753 0.5017 0.0757 0.038 Uiso 1 1 calc R U . . .
H22 H 0.4356 0.5555 0.1217 0.038 Uiso 1 1 calc R U . . .
C17 C 0.34469(10) 0.61453(13) 0.09741(11) 0.0378(5) Uani 1 1 d . . . . .
H23 H 0.3329 0.6268 0.0514 0.045 Uiso 1 1 calc R U . . .
H24 H 0.3031 0.6001 0.1035 0.045 Uiso 1 1 calc R U . . .
C18 C 0.37156(10) 0.69292(13) 0.13502(11) 0.0364(4) Uani 1 1 d . . . . .
H25 H 0.3358 0.7343 0.1217 0.044 Uiso 1 1 calc R U . . .
H26 H 0.3819 0.6814 0.1810 0.044 Uiso 1 1 calc R U . . .
N4 N 0.43177(8) 0.72963(10) 0.12822(8) 0.0322(3) Uani 1 1 d . . . . .
C19 C 0.43656(10) 0.81707(12) 0.14823(10) 0.0348(4) Uani 1 1 d . . . . .
H27 H 0.3912 0.8394 0.1370 0.042 Uiso 1 1 calc R U . . .
H28 H 0.4586 0.8483 0.1239 0.042 Uiso 1 1 calc R U . . .
N5 N 0.52826(8) 0.78119(9) 0.24475(8) 0.0277(3) Uani 1 1 d . . . . .
C20 C 0.47426(10) 0.82932(11) 0.21865(10) 0.0303(4) Uani 1 1 d . . . . .
C21 C 0.45868(11) 0.89150(12) 0.25290(11) 0.0370(4) Uani 1 1 d . . . . .
H29 H 0.4200 0.9238 0.2339 0.044 Uiso 1 1 calc R U . . .
C22 C 0.50096(12) 0.90513(12) 0.31538(11) 0.0398(5) Uani 1 1 d . . . . .
H30 H 0.4914 0.9469 0.3401 0.048 Uiso 1 1 calc R U . . .
C23 C 0.55731(11) 0.85764(12) 0.34179(11) 0.0367(4) Uani 1 1 d . . . . .
H31 H 0.5873 0.8677 0.3842 0.044 Uiso 1 1 calc R U . . .
C24 C 0.56963(10) 0.79503(11) 0.30561(9) 0.0293(4) Uani 1 1 d . . . . .
C25 C 0.63031(10) 0.74244(12) 0.33264(10) 0.0346(4) Uani 1 1 d . . . . .
H32 H 0.6214 0.6886 0.3122 0.052 Uiso 1 1 calc R U . . .
H33 H 0.6419 0.7363 0.3789 0.052 Uiso 1 1 calc R U . . .
H34 H 0.6673 0.7681 0.3245 0.052 Uiso 1 1 calc R U . . .
C26 C 0.43174(11) 0.72515(13) 0.06209(10) 0.0385(5) Uani 1 1 d . . . . .
H35 H 0.3970 0.7617 0.0337 0.046 Uiso 1 1 calc R U . . .
H36 H 0.4215 0.6687 0.0457 0.046 Uiso 1 1 calc R U . . .
N6 N 0.55185(9) 0.73250(10) 0.11429(8) 0.0325(3) Uani 1 1 d . . . . .
C27 C 0.49848(11) 0.75022(12) 0.06142(10) 0.0356(4) Uani 1 1 d . . . . .
C28 C 0.50501(13) 0.78809(13) 0.00839(10) 0.0424(5) Uani 1 1 d . . . . .
H37 H 0.4671 0.7995 -0.0287 0.051 Uiso 1 1 calc R U . . .
C29 C 0.56817(14) 0.80888(13) 0.01094(11) 0.0431(5) Uani 1 1 d . . . . .
H38 H 0.5739 0.8348 -0.0245 0.052 Uiso 1 1 calc R U . . .
C30 C 0.62207(12) 0.79162(12) 0.06507(11) 0.0385(5) Uani 1 1 d . . . . .
H39 H 0.6654 0.8057 0.0674 0.046 Uiso 1 1 calc R U . . .
C31 C 0.61300(11) 0.75319(11) 0.11695(10) 0.0330(4) Uani 1 1 d . . . . .
C32 C 0.67056(11) 0.73549(13) 0.17725(11) 0.0379(4) Uani 1 1 d . . . . .
H40 H 0.6745 0.7789 0.2085 0.057 Uiso 1 1 calc R U . . .
H41 H 0.7113 0.7330 0.1680 0.057 Uiso 1 1 calc R U . . .
H42 H 0.6636 0.6830 0.1948 0.057 Uiso 1 1 calc R U . . .
B1 B 0.29278(10) 0.52846(14) 0.35758(10) 0.0304(4) Uani 1 1 d . . . . .
C33 C 0.35948(10) 0.57950(12) 0.36252(9) 0.0316(4) Uani 1 1 d . . . . .
C34 C 0.42371(9) 0.55596(12) 0.40207(9) 0.0293(4) Uani 1 1 d . . . . .
H43 H 0.4293 0.5055 0.4243 0.035 Uiso 1 1 calc R U . . .
C35 C 0.47977(11) 0.60323(13) 0.41035(10) 0.0368(4) Uani 1 1 d . . . . .
H44 H 0.5221 0.5848 0.4382 0.044 Uiso 1 1 calc R U . . .
C36 C 0.47442(14) 0.67626(15) 0.37854(11) 0.0458(6) Uani 1 1 d . . . . .
H45 H 0.5125 0.7087 0.3845 0.055 Uiso 1 1 calc R U . . .
C37 C 0.41278(16) 0.70125(16) 0.33801(12) 0.0587(7) Uani 1 1 d . . . . .
H46 H 0.4083 0.7510 0.3150 0.070 Uiso 1 1 calc R U . . .
C38 C 0.35667(14) 0.65409(15) 0.33033(12) 0.0525(7) Uani 1 1 d . . . . .
H47 H 0.3147 0.6732 0.3022 0.063 Uiso 1 1 calc R U . . .
C39 C 0.23561(9) 0.54022(12) 0.28567(9) 0.0295(4) Uani 1 1 d . . . . .
C40 C 0.25047(9) 0.53394(13) 0.23016(9) 0.0328(4) Uani 1 1 d . . . . .
H48 H 0.2956 0.5283 0.2347 0.039 Uiso 1 1 calc R U . . .
C41 C 0.20254(10) 0.53561(12) 0.16883(9) 0.0316(4) Uani 1 1 d . . . . .
H49 H 0.2151 0.5302 0.1327 0.038 Uiso 1 1 calc R U . . .
C42 C 0.13612(9) 0.54514(12) 0.16023(9) 0.0306(4) Uani 1 1 d . . . . .
H50 H 0.1028 0.5451 0.1185 0.037 Uiso 1 1 calc R U . . .
C43 C 0.11969(9) 0.55471(13) 0.21354(10) 0.0350(4) Uani 1 1 d . . . . .
H51 H 0.0747 0.5630 0.2085 0.042 Uiso 1 1 calc R U . . .
C44 C 0.16857(10) 0.55231(13) 0.27494(9) 0.0344(4) Uani 1 1 d . . . . .
H52 H 0.1557 0.5592 0.3108 0.041 Uiso 1 1 calc R U . . .
C45 C 0.26429(11) 0.56296(16) 0.41156(10) 0.0435(6) Uani 1 1 d . . . . .
C46 C 0.27525(14) 0.64298(19) 0.43526(12) 0.0632(9) Uani 1 1 d . . . . .
H53 H 0.3011 0.6789 0.4207 0.076 Uiso 1 1 calc R U . . .
C47 C 0.24898(19) 0.6712(3) 0.48000(16) 0.0952(17) Uani 1 1 d . . . . .
H54 H 0.2577 0.7255 0.4957 0.114 Uiso 1 1 calc R U . . .
C48 C 0.2107(2) 0.6209(4) 0.50123(15) 0.1045(19) Uani 1 1 d . . . . .
H55 H 0.1933 0.6402 0.5318 0.125 Uiso 1 1 calc R U . . .
C49 C 0.19766(16) 0.5430(3) 0.47829(13) 0.0817(12) Uani 1 1 d . . . . .
H56 H 0.1706 0.5083 0.4923 0.098 Uiso 1 1 calc R U . . .
C50 C 0.22439(13) 0.5144(2) 0.43393(11) 0.0540(7) Uani 1 1 d . . . . .
H57 H 0.2150 0.4600 0.4186 0.065 Uiso 1 1 calc R U . . .
C51 C 0.30935(9) 0.43010(12) 0.37083(9) 0.0272(4) Uani 1 1 d . . . . .
C52 C 0.34187(10) 0.39960(12) 0.43306(9) 0.0313(4) Uani 1 1 d . . . . .
H58 H 0.3538 0.4367 0.4680 0.038 Uiso 1 1 calc R U . . .
C53 C 0.35720(11) 0.31760(13) 0.44558(10) 0.0368(4) Uani 1 1 d . . . . .
H59 H 0.3791 0.2998 0.4885 0.044 Uiso 1 1 calc R U . . .
C54 C 0.34078(11) 0.26123(12) 0.39588(11) 0.0371(4) Uani 1 1 d . . . . .
H60 H 0.3517 0.2052 0.4043 0.045 Uiso 1 1 calc R U . . .
C55 C 0.30818(10) 0.28852(13) 0.33391(10) 0.0362(4) Uani 1 1 d . . . . .
H61 H 0.2962 0.2508 0.2994 0.043 Uiso 1 1 calc R U . . .
C56 C 0.29271(9) 0.37122(12) 0.32174(9) 0.0320(4) Uani 1 1 d . . . . .
H62 H 0.2701 0.3883 0.2788 0.038 Uiso 1 1 calc R U . . .
B2 B 0.79283(10) 0.42023(12) 0.12551(9) 0.0230(4) Uani 1 1 d . . . . .
C57 C 0.71756(9) 0.45883(11) 0.09122(8) 0.0247(3) Uani 1 1 d . . . . .
C58 C 0.70540(9) 0.54040(11) 0.07156(9) 0.0292(4) Uani 1 1 d . . . . .
H63 H 0.7420 0.5744 0.0748 0.035 Uiso 1 1 calc R U . . .
C59 C 0.64194(10) 0.57371(12) 0.04740(10) 0.0328(4) Uani 1 1 d . . . . .
H64 H 0.6361 0.6291 0.0339 0.039 Uiso 1 1 calc R U . . .
C60 C 0.58723(10) 0.52671(13) 0.04291(10) 0.0331(4) Uani 1 1 d . . . . .
H65 H 0.5439 0.5495 0.0270 0.040 Uiso 1 1 calc R U . . .
C61 C 0.59697(10) 0.44539(13) 0.06216(10) 0.0336(4) Uani 1 1 d . . . . .
H66 H 0.5601 0.4123 0.0597 0.040 Uiso 1 1 calc R U . . .
C62 C 0.66080(9) 0.41250(11) 0.08515(9) 0.0289(4) Uani 1 1 d . . . . .
H67 H 0.6662 0.3566 0.0972 0.035 Uiso 1 1 calc R U . . .
C63 C 0.81872(9) 0.44103(11) 0.20283(9) 0.0276(4) Uani 1 1 d . . . . .
C64 C 0.79587(11) 0.50870(12) 0.22725(10) 0.0338(4) Uani 1 1 d . . . . .
H68 H 0.7634 0.5431 0.1982 0.041 Uiso 1 1 calc R U . . .
C65 C 0.81895(12) 0.52753(15) 0.29249(11) 0.0445(5) Uani 1 1 d . . . . .
H69 H 0.8022 0.5741 0.3068 0.053 Uiso 1 1 calc R U . . .
C66 C 0.86582(13) 0.47894(17) 0.33618(11) 0.0486(6) Uani 1 1 d . . . . .
H70 H 0.8812 0.4913 0.3806 0.058 Uiso 1 1 calc R U . . .
C67 C 0.89024(12) 0.41191(15) 0.31452(10) 0.0441(5) Uani 1 1 d . . . . .
H71 H 0.9230 0.3783 0.3441 0.053 Uiso 1 1 calc R U . . .
C68 C 0.86691(11) 0.39340(13) 0.24908(9) 0.0349(4) Uani 1 1 d . . . . .
H72 H 0.8843 0.3469 0.2354 0.042 Uiso 1 1 calc R U . . .
C69 C 0.78661(8) 0.32177(10) 0.11076(8) 0.0235(3) Uani 1 1 d . . . . .
C70 C 0.77247(10) 0.26416(11) 0.15033(9) 0.0299(4) Uani 1 1 d . . . . .
H73 H 0.7722 0.2814 0.1906 0.036 Uiso 1 1 calc R U . . .
C71 C 0.75871(10) 0.18236(12) 0.13266(10) 0.0330(4) Uani 1 1 d . . . . .
H74 H 0.7493 0.1453 0.1607 0.040 Uiso 1 1 calc R U . . .
C72 C 0.75888(9) 0.15553(11) 0.07448(10) 0.0330(4) Uani 1 1 d . . . . .
H75 H 0.7494 0.1000 0.0622 0.040 Uiso 1 1 calc R U . . .
C73 C 0.77301(9) 0.21047(12) 0.03397(9) 0.0318(4) Uani 1 1 d . . . . .
H76 H 0.7732 0.1926 -0.0063 0.038 Uiso 1 1 calc R U . . .
C74 C 0.78688(9) 0.29132(11) 0.05239(9) 0.0263(3) Uani 1 1 d . . . . .
H77 H 0.7970 0.3277 0.0243 0.032 Uiso 1 1 calc R U . . .
C75 C 0.84654(8) 0.45754(10) 0.09641(8) 0.0230(3) Uani 1 1 d . . . . .
C76 C 0.91510(9) 0.45215(10) 0.13141(9) 0.0250(3) Uani 1 1 d . . . . .
H78 H 0.9298 0.4296 0.1733 0.030 Uiso 1 1 calc R U . . .
C77 C 0.96228(9) 0.47849(11) 0.10723(9) 0.0285(4) Uani 1 1 d . . . . .
H79 H 1.0081 0.4726 0.1323 0.034 Uiso 1 1 calc R U . . .
C78 C 0.94292(10) 0.51319(11) 0.04687(10) 0.0299(4) Uani 1 1 d . . . . .
H80 H 0.9751 0.5327 0.0308 0.036 Uiso 1 1 calc R U . . .
C79 C 0.87576(10) 0.51907(12) 0.01019(9) 0.0296(4) Uani 1 1 d . . . . .
H81 H 0.8616 0.5425 -0.0314 0.036 Uiso 1 1 calc R U . . .
C80 C 0.82913(9) 0.49057(11) 0.03454(9) 0.0271(4) Uani 1 1 d . . . . .
H82 H 0.7835 0.4936 0.0081 0.033 Uiso 1 1 calc R U . . .
O3 O 0.52463(13) 0.22648(14) 0.30143(11) 0.0542(6) Uani 0.757(2) 1 d D . P A 1
C81 C 0.6375(2) 0.2211(2) 0.37240(18) 0.0541(10) Uani 0.757(2) 1 d D . P A 1
H83 H 0.6319 0.2798 0.3769 0.081 Uiso 0.757(2) 1 calc R U P A 1
H84 H 0.6729 0.2119 0.3559 0.081 Uiso 0.757(2) 1 calc R U P A 1
H85 H 0.6492 0.1946 0.4143 0.081 Uiso 0.757(2) 1 calc R U P A 1
C82 C 0.57363(17) 0.18537(18) 0.32654(15) 0.0384(6) Uani 0.757(2) 1 d D . P A 1
C83 C 0.57402(19) 0.09651(19) 0.31355(18) 0.0514(8) Uani 0.757(2) 1 d D . P A 1
H86 H 0.5313 0.0807 0.2811 0.077 Uiso 0.757(2) 1 calc R U P A 1
H87 H 0.5814 0.0660 0.3531 0.077 Uiso 0.757(2) 1 calc R U P A 1
H88 H 0.6096 0.0843 0.2978 0.077 Uiso 0.757(2) 1 calc R U P A 1
O4 O 0.5506(3) 0.0707(4) 0.4542(3) 0.0868(18) Uani 0.443(2) 1 d D U P B 1
C84 C 0.4860(5) 0.1343(9) 0.5056(6) 0.055(3) Uani 0.443(2) 1 d D U P B 1
H89 H 0.4936 0.1745 0.5399 0.083 Uiso 0.443(2) 1 calc R U P B 1
H90 H 0.4525 0.1553 0.4660 0.083 Uiso 0.443(2) 1 calc R U P B 1
H91 H 0.4702 0.0831 0.5176 0.083 Uiso 0.443(2) 1 calc R U P B 1
C85 C 0.5491(4) 0.1192(5) 0.4953(3) 0.0522(16) Uani 0.443(2) 1 d D U P B 1
C86 C 0.6080(5) 0.1654(7) 0.5365(6) 0.083(3) Uani 0.443(2) 1 d D U P B 1
H92 H 0.5957 0.2004 0.5658 0.125 Uiso 0.443(2) 1 calc R U P B 1
H93 H 0.6426 0.1271 0.5614 0.125 Uiso 0.443(2) 1 calc R U P B 1
H94 H 0.6247 0.1992 0.5097 0.125 Uiso 0.443(2) 1 calc R U P B 1
C87 C 0.7073(4) 0.1368(7) 0.5691(5) 0.052(2) Uani 0.249(2) 1 d D U P C 2
H95 H 0.7333 0.1788 0.5988 0.077 Uiso 0.249(2) 1 calc R U P C 2
H96 H 0.7133 0.0843 0.5914 0.077 Uiso 0.249(2) 1 calc R U P C 2
H97 H 0.7222 0.1322 0.5330 0.077 Uiso 0.249(2) 1 calc R U P C 2
C88 C 0.6346(4) 0.1600(7) 0.5446(6) 0.044(2) Uani 0.249(2) 1 d D U P C 2
H98 H 0.6194 0.1652 0.5809 0.053 Uiso 0.249(2) 1 calc R U P C 2
H99 H 0.6283 0.2133 0.5223 0.053 Uiso 0.249(2) 1 calc R U P C 2
O5 O 0.5974(3) 0.0993(4) 0.5019(3) 0.0439(15) Uani 0.249(2) 1 d D U P C 2
C89 C 0.5302(4) 0.1206(8) 0.4689(5) 0.050(3) Uani 0.249(2) 1 d D U P C 2
H100 H 0.5107 0.0845 0.4313 0.060 Uiso 0.249(2) 1 calc R U P C 2
H101 H 0.5275 0.1776 0.4534 0.060 Uiso 0.249(2) 1 calc R U P C 2
C90 C 0.4917(8) 0.1125(15) 0.5126(12) 0.049(5) Uani 0.249(2) 1 d D U P C 2
H102 H 0.4453 0.1275 0.4892 0.074 Uiso 0.249(2) 1 calc R U P C 2
H103 H 0.4940 0.0560 0.5275 0.074 Uiso 0.249(2) 1 calc R U P C 2
H104 H 0.5108 0.1489 0.5495 0.074 Uiso 0.249(2) 1 calc R U P C 2
C91 C 0.6089(16) 0.189(2) 0.3652(12) 0.095(8) Uani 0.160(3) 1 d D U P D 3
H105 H 0.6491 0.2081 0.3594 0.142 Uiso 0.160(3) 1 calc R U P D 3
H106 H 0.5970 0.1347 0.3457 0.142 Uiso 0.160(3) 1 calc R U P D 3
H107 H 0.5725 0.2270 0.3447 0.142 Uiso 0.160(3) 1 calc R U P D 3
C92 C 0.6212(11) 0.1835(18) 0.4357(10) 0.093(6) Uani 0.160(3) 1 d D U P D 3
H108 H 0.6582 0.1452 0.4569 0.112 Uiso 0.160(3) 1 calc R U P D 3
H109 H 0.6336 0.2379 0.4558 0.112 Uiso 0.160(3) 1 calc R U P D 3
O6 O 0.5634(9) 0.1558(11) 0.4430(7) 0.084(4) Uani 0.160(3) 1 d D U P D 3
C93 C 0.5675(11) 0.1604(15) 0.5083(9) 0.065(4) Uani 0.160(3) 1 d D U P D 3
H110 H 0.5735 0.2180 0.5225 0.078 Uiso 0.160(3) 1 calc R U P D 3
H111 H 0.6068 0.1293 0.5359 0.078 Uiso 0.160(3) 1 calc R U P D 3
C94 C 0.5070(13) 0.127(2) 0.5159(16) 0.053(6) Uani 0.160(3) 1 d D U P D 3
H112 H 0.5115 0.1310 0.5609 0.079 Uiso 0.160(3) 1 calc R U P D 3
H113 H 0.4681 0.1582 0.4892 0.079 Uiso 0.160(3) 1 calc R U P D 3
H114 H 0.5014 0.0695 0.5026 0.079 Uiso 0.160(3) 1 calc R U P D 3
C95 C 0.559(2) 0.142(4) 0.3344(16) 0.092(11) Uani 0.091(3) 1 d D U P E -4
H115 H 0.5970 0.1410 0.3208 0.139 Uiso 0.091(3) 1 calc R U P E -4
H116 H 0.5306 0.0944 0.3165 0.139 Uiso 0.091(3) 1 calc R U P E -4
H117 H 0.5334 0.1920 0.3189 0.139 Uiso 0.091(3) 1 calc R U P E -4
C96 C 0.5832(16) 0.139(3) 0.4070(16) 0.090(9) Uani 0.091(3) 1 d D U P E -4
H118 H 0.6092 0.0887 0.4231 0.108 Uiso 0.091(3) 1 calc R U P E -4
H119 H 0.6120 0.1867 0.4255 0.108 Uiso 0.091(3) 1 calc R U P E -4
O7 O 0.5277(15) 0.1404(19) 0.4248(13) 0.082(7) Uani 0.091(3) 1 d D U P E -4
C97 C 0.531(3) 0.119(2) 0.4874(18) 0.073(8) Uani 0.091(3) 1 d D U P E -4
H120 H 0.4975 0.1502 0.4981 0.087 Uiso 0.091(3) 1 calc R U P E -4
H121 H 0.5755 0.1336 0.5190 0.087 Uiso 0.091(3) 1 calc R U P E -4
C98 C 0.5194(13) 0.0292(16) 0.4909(12) 0.049(5) Uani 0.091(3) 1 d D U P E -4
H122 H 0.5219 0.0152 0.5342 0.073 Uiso 0.091(3) 1 calc R U P E -4
H123 H 0.4754 0.0152 0.4600 0.073 Uiso 0.091(3) 1 calc R U P E -4
H124 H 0.5532 -0.0014 0.4809 0.073 Uiso 0.091(3) 1 calc R U P E -4

loop_
_atom_site_aniso_label
_atom_site_aniso_U_11
_atom_site_aniso_U_22
_atom_site_aniso_U_33
_atom_site_aniso_U_23
_atom_site_aniso_U_13
_atom_site_aniso_U_12
Fe1 0.02141(13) 0.02052(12) 0.02414(13) 0.00054(9) 0.00650(10) -0.00162(9)
Fe2 0.02681(14) 0.02091(13) 0.02781(14) 0.00359(9) 0.00938(11) 0.00068(9)
O1 0.0326(7) 0.0230(6) 0.0318(7) 0.0007(5) 0.0164(6) 0.0007(5)
O2 0.0374(7) 0.0235(6) 0.0352(7) 0.0028(5) 0.0200(6) 0.0023(5)
N1 0.0232(7) 0.0260(7) 0.0234(7) -0.0005(6) 0.0056(6) -0.0035(6)
C1 0.0271(9) 0.0383(10) 0.0313(10) 0.0048(8) 0.0081(8) -0.0076(8)
N2 0.0257(7) 0.0224(7) 0.0222(7) -0.0003(5) 0.0043(6) 0.0026(6)
C2 0.0273(9) 0.0238(8) 0.0265(8) 0.0023(7) 0.0100(7) 0.0038(7)
C3 0.0388(11) 0.0392(11) 0.0331(10) 0.0077(8) 0.0156(9) 0.0037(8)
C4 0.0552(14) 0.0462(12) 0.0290(10) 0.0101(9) 0.0147(10) 0.0072(10)
C5 0.0487(13) 0.0397(11) 0.0245(9) 0.0027(8) 0.0003(8) 0.0086(9)
C6 0.0322(9) 0.0266(9) 0.0260(9) -0.0011(7) 0.0005(7) 0.0047(7)
C7 0.0341(11) 0.0383(11) 0.0396(11) -0.0008(9) -0.0031(9) -0.0058(9)
C8 0.0283(9) 0.0279(9) 0.0276(9) -0.0048(7) 0.0015(7) -0.0021(7)
N3 0.0277(8) 0.0233(7) 0.0284(7) 0.0004(6) 0.0127(6) -0.0015(6)
C9 0.0338(10) 0.0251(9) 0.0275(9) -0.0014(7) 0.0128(8) -0.0030(7)
C10 0.0406(11) 0.0284(10) 0.0382(11) -0.0066(8) 0.0048(9) -0.0041(8)
C11 0.0474(12) 0.0240(9) 0.0532(13) -0.0060(9) 0.0166(10) 0.0013(8)
C12 0.0334(10) 0.0268(9) 0.0564(13) -0.0022(9) 0.0172(10) 0.0028(8)
C13 0.0271(9) 0.0270(9) 0.0408(10) 0.0014(8) 0.0156(8) -0.0006(7)
C14 0.0252(9) 0.0293(10) 0.0673(15) -0.0027(9) 0.0180(10) -0.0021(8)
C15 0.0200(8) 0.0285(9) 0.0312(9) -0.0018(7) 0.0052(7) -0.0013(6)
C16 0.0254(9) 0.0314(9) 0.0314(9) 0.0020(8) 0.0028(7) -0.0007(7)
C17 0.0239(9) 0.0361(10) 0.0436(11) 0.0071(9) 0.0009(8) 0.0015(8)
C18 0.0257(9) 0.0328(10) 0.0461(12) 0.0086(9) 0.0078(8) 0.0051(8)
N4 0.0315(8) 0.0257(8) 0.0355(9) 0.0068(6) 0.0076(7) 0.0017(6)
C19 0.0333(10) 0.0261(9) 0.0436(11) 0.0089(8) 0.0122(9) 0.0050(7)
N5 0.0294(8) 0.0200(7) 0.0345(8) 0.0028(6) 0.0125(6) -0.0011(6)
C20 0.0300(9) 0.0218(8) 0.0426(11) 0.0066(7) 0.0173(8) 0.0015(7)
C21 0.0390(11) 0.0254(9) 0.0544(13) 0.0081(9) 0.0264(10) 0.0051(8)
C22 0.0544(13) 0.0253(9) 0.0514(13) -0.0006(9) 0.0332(11) 0.0018(9)
C23 0.0458(12) 0.0282(10) 0.0404(11) -0.0022(8) 0.0212(9) -0.0051(8)
C24 0.0328(9) 0.0219(8) 0.0357(10) 0.0012(7) 0.0156(8) -0.0056(7)
C25 0.0313(10) 0.0308(10) 0.0367(10) -0.0018(8) 0.0067(8) -0.0020(8)
C26 0.0427(11) 0.0353(10) 0.0299(10) 0.0069(8) 0.0045(8) 0.0023(9)
N6 0.0426(9) 0.0229(7) 0.0334(8) 0.0045(6) 0.0156(7) 0.0019(7)
C27 0.0504(12) 0.0245(9) 0.0308(10) 0.0031(7) 0.0138(9) 0.0035(8)
C28 0.0636(15) 0.0292(10) 0.0329(10) 0.0030(8) 0.0159(10) 0.0061(9)
C29 0.0729(16) 0.0265(10) 0.0398(11) 0.0012(8) 0.0324(11) 0.0009(10)
C30 0.0589(14) 0.0241(9) 0.0422(11) -0.0011(8) 0.0301(10) -0.0014(9)
C31 0.0453(11) 0.0235(9) 0.0369(10) 0.0002(7) 0.0231(9) 0.0010(8)
C32 0.0384(11) 0.0349(10) 0.0461(12) 0.0067(9) 0.0223(9) -0.0010(8)
B1 0.0242(10) 0.0345(11) 0.0262(10) -0.0062(8) 0.0017(8) 0.0041(8)
C33 0.0350(10) 0.0268(9) 0.0259(9) -0.0025(7) 0.0028(7) -0.0003(7)
C34 0.0305(9) 0.0284(9) 0.0287(9) -0.0021(7) 0.0104(7) -0.0017(7)
C35 0.0348(10) 0.0387(11) 0.0405(11) -0.0088(9) 0.0181(9) -0.0067(8)
C36 0.0622(15) 0.0442(12) 0.0379(12) -0.0107(9) 0.0266(11) -0.0231(11)
C37 0.092(2) 0.0363(12) 0.0367(12) 0.0024(10) 0.0103(13) -0.0206(13)
C38 0.0604(15) 0.0340(11) 0.0401(12) 0.0056(9) -0.0086(11) -0.0063(10)
C39 0.0257(9) 0.0313(9) 0.0272(9) -0.0061(7) 0.0045(7) 0.0041(7)
C40 0.0243(9) 0.0404(11) 0.0310(9) -0.0028(8) 0.0072(7) 0.0023(8)
C41 0.0292(9) 0.0349(10) 0.0278(9) -0.0012(8) 0.0068(7) 0.0005(7)
C42 0.0275(9) 0.0290(9) 0.0275(9) -0.0028(7) 0.0008(7) 0.0016(7)
C43 0.0220(9) 0.0428(11) 0.0347(10) -0.0075(8) 0.0040(8) 0.0062(8)
C44 0.0278(9) 0.0429(11) 0.0285(9) -0.0093(8) 0.0057(7) 0.0045(8)
C45 0.0308(10) 0.0605(14) 0.0271(10) -0.0118(9) -0.0035(8) 0.0180(10)
C46 0.0494(14) 0.0713(18) 0.0431(13) -0.0265(13) -0.0135(11) 0.0330(13)
C47 0.071(2) 0.125(3) 0.0520(18) -0.048(2) -0.0216(17) 0.063(2)
C48 0.082(3) 0.180(5) 0.0353(15) -0.032(2) 0.0026(16) 0.079(3)
C49 0.0573(17) 0.153(4) 0.0378(14) 0.0036(18) 0.0209(13) 0.046(2)
C50 0.0436(13) 0.091(2) 0.0272(10) -0.0019(11) 0.0129(10) 0.0213(13)
C51 0.0206(8) 0.0332(9) 0.0280(9) -0.0039(7) 0.0093(7) -0.0030(7)
C52 0.0358(10) 0.0332(10) 0.0269(9) -0.0037(7) 0.0138(8) -0.0066(8)
C53 0.0455(12) 0.0357(10) 0.0326(10) 0.0054(8) 0.0184(9) -0.0039(9)
C54 0.0447(12) 0.0261(9) 0.0464(12) -0.0002(8) 0.0236(10) -0.0062(8)
C55 0.0355(10) 0.0349(10) 0.0384(11) -0.0099(8) 0.0140(9) -0.0066(8)
C56 0.0275(9) 0.0365(10) 0.0300(9) -0.0051(8) 0.0080(7) -0.0011(7)
B2 0.0237(9) 0.0204(8) 0.0242(9) 0.0000(7) 0.0080(7) -0.0004(7)
C57 0.0263(8) 0.0219(8) 0.0263(8) -0.0018(6) 0.0104(7) 0.0012(6)
C58 0.0279(9) 0.0226(8) 0.0390(10) -0.0012(7) 0.0144(8) -0.0008(7)
C59 0.0348(10) 0.0233(9) 0.0406(10) 0.0007(8) 0.0141(8) 0.0046(7)
C60 0.0277(9) 0.0359(10) 0.0343(10) -0.0005(8) 0.0097(8) 0.0056(8)
C61 0.0248(9) 0.0366(10) 0.0379(10) 0.0001(8) 0.0096(8) -0.0020(7)
C62 0.0279(9) 0.0252(9) 0.0327(9) 0.0012(7) 0.0099(7) -0.0006(7)
C63 0.0300(9) 0.0259(9) 0.0287(9) -0.0028(7) 0.0128(7) -0.0093(7)
C64 0.0351(10) 0.0331(10) 0.0376(10) -0.0080(8) 0.0185(9) -0.0089(8)
C65 0.0503(13) 0.0476(13) 0.0434(12) -0.0186(10) 0.0265(11) -0.0189(10)
C66 0.0573(15) 0.0603(15) 0.0304(11) -0.0131(10) 0.0187(10) -0.0259(12)
C67 0.0499(13) 0.0493(13) 0.0277(10) 0.0028(9) 0.0076(9) -0.0156(10)
C68 0.0418(11) 0.0321(10) 0.0284(9) 0.0013(8) 0.0099(8) -0.0085(8)
C69 0.0204(8) 0.0216(8) 0.0260(8) -0.0005(6) 0.0054(6) 0.0007(6)
C70 0.0360(10) 0.0226(8) 0.0312(9) -0.0012(7) 0.0126(8) -0.0010(7)
C71 0.0336(10) 0.0229(9) 0.0390(10) 0.0044(7) 0.0093(8) -0.0004(7)
C72 0.0278(9) 0.0205(8) 0.0429(11) -0.0060(8) 0.0037(8) -0.0005(7)
C73 0.0293(9) 0.0292(9) 0.0322(9) -0.0082(8) 0.0060(7) 0.0014(7)
C74 0.0236(8) 0.0259(9) 0.0270(8) -0.0006(7) 0.0065(7) 0.0012(6)
C75 0.0235(8) 0.0188(7) 0.0263(8) -0.0025(6) 0.0084(7) -0.0005(6)
C76 0.0251(8) 0.0215(8) 0.0263(8) -0.0021(6) 0.0069(7) 0.0009(6)
C77 0.0232(8) 0.0240(8) 0.0366(10) -0.0064(7) 0.0091(7) -0.0008(7)
C78 0.0300(9) 0.0237(8) 0.0421(10) -0.0061(7) 0.0202(8) -0.0019(7)
C79 0.0345(10) 0.0282(9) 0.0289(9) 0.0024(7) 0.0148(8) 0.0010(7)
C80 0.0234(8) 0.0295(9) 0.0266(9) 0.0027(7) 0.0070(7) 0.0015(7)
O3 0.0726(16) 0.0440(13) 0.0532(14) 0.0070(10) 0.0316(12) 0.0225(12)
C81 0.073(3) 0.0423(18) 0.0482(19) -0.0131(15) 0.0234(18) -0.0166(17)
C82 0.0545(19) 0.0290(14) 0.0372(15) -0.0015(12) 0.0234(14) 0.0001(13)
C83 0.060(2) 0.0280(14) 0.0558(19) -0.0035(13) 0.0096(16) 0.0012(13)
O4 0.089(4) 0.105(5) 0.069(3) -0.034(3) 0.032(3) -0.001(3)
C84 0.062(4) 0.053(7) 0.039(4) 0.000(4) 0.005(3) 0.018(4)
C85 0.063(4) 0.052(4) 0.034(3) 0.004(2) 0.009(3) 0.007(3)
C86 0.081(5) 0.066(5) 0.093(6) -0.013(4) 0.020(6) -0.020(5)
C87 0.043(3) 0.055(6) 0.049(5) -0.006(4) 0.008(4) -0.011(4)
C88 0.048(4) 0.036(4) 0.043(5) 0.001(3) 0.010(4) -0.005(4)
O5 0.042(3) 0.045(3) 0.036(3) -0.002(2) 0.004(2) -0.001(3)
C89 0.039(3) 0.050(6) 0.052(6) 0.015(5) 0.008(3) -0.003(4)
C90 0.047(7) 0.042(10) 0.055(9) 0.014(7) 0.014(7) 0.009(6)
C91 0.096(16) 0.121(18) 0.085(9) -0.004(12) 0.055(10) 0.027(13)
C92 0.101(9) 0.108(11) 0.083(8) 0.001(8) 0.048(7) 0.014(8)
O6 0.100(8) 0.091(9) 0.065(6) 0.002(6) 0.036(6) 0.008(7)
C93 0.070(8) 0.062(9) 0.059(6) -0.006(7) 0.020(6) 0.004(7)
C94 0.063(9) 0.040(11) 0.045(9) -0.001(7) 0.008(8) 0.008(8)
C95 0.11(2) 0.08(2) 0.094(10) 0.011(16) 0.055(11) -0.013(17)
C96 0.087(11) 0.098(14) 0.092(10) 0.003(9) 0.041(9) 0.003(9)
O7 0.084(10) 0.086(11) 0.082(9) 0.004(8) 0.036(8) -0.005(9)
C97 0.072(13) 0.070(10) 0.074(10) 0.003(9) 0.024(9) 0.010(9)
C98 0.043(12) 0.067(10) 0.039(10) -0.017(8) 0.018(9) 0.008(10)

loop_
_atom_type_symbol
_atom_type_description
_atom_type_scat_dispersion_real
_atom_type_scat_dispersion_imag
_atom_type_scat_source
C C 0.0033 0.0016 'International Tables Vol C Tables 4.2.6.8 and 6.1.1.4'
H H 0.0000 0.0000 'International Tables Vol C Tables 4.2.6.8 and 6.1.1.4'
N N 0.0061 0.0033 'International Tables Vol C Tables 4.2.6.8 and 6.1.1.4'
Fe Fe 0.3463 0.8444 'International Tables Vol C Tables 4.2.6.8 and 6.1.1.4'
O O 0.0106 0.0060 'International Tables Vol C Tables 4.2.6.8 and 6.1.1.4'
B B 0.0013 0.0007 'International Tables Vol C Tables 4.2.6.8 and 6.1.1.4'

loop_
_geom_angle_atom_site_label_1
_geom_angle_atom_site_label_2
_geom_angle_atom_site_label_3
_geom_angle
O2 Fe1 O1 78.41(5)
O2 Fe1 N2 150.33(6)
O1 Fe1 N2 92.41(5)
O2 Fe1 N1 128.46(6)
O1 Fe1 N1 98.44(6)
N2 Fe1 N1 80.52(6)
O2 Fe1 N3 100.64(6)
O1 Fe1 N3 174.14(6)
N2 Fe1 N3 91.14(6)
N1 Fe1 N3 77.54(6)
O1 Fe2 O2 78.99(5)
O1 Fe2 N5 91.49(6)
O2 Fe2 N5 147.18(6)
O1 Fe2 N6 171.71(6)
O2 Fe2 N6 94.39(6)
N5 Fe2 N6 96.76(6)
O1 Fe2 N4 104.88(6)
O2 Fe2 N4 133.63(6)
N5 Fe2 N4 79.11(6)
N6 Fe2 N4 76.01(6)
Fe2 O1 Fe1 100.86(6)
Fe2 O1 H1 131.0(17)
Fe1 O1 H1 127.4(17)
Fe1 O2 Fe2 99.74(6)
Fe1 O2 H2 120.1(16)
Fe2 O2 H2 127.7(16)
C8 N1 C1 109.51(15)
C8 N1 C15 112.01(14)
C1 N1 C15 110.44(15)
C8 N1 Fe1 106.58(11)
C1 N1 Fe1 109.40(11)
C15 N1 Fe1 108.79(11)
N1 C1 C2 115.65(15)
N1 C1 H3 108.4
C2 C1 H3 108.4
N1 C1 H4 108.4
C2 C1 H4 108.4
H3 C1 H4 107.4
C2 N2 C6 118.37(16)
C2 N2 Fe1 115.53(11)
C6 N2 Fe1 126.09(13)
N2 C2 C3 122.73(18)
N2 C2 C1 118.72(16)
C3 C2 C1 118.54(17)
C4 C3 C2 118.6(2)
C4 C3 H5 120.7
C2 C3 H5 120.7
C5 C4 C3 119.6(2)
C5 C4 H6 120.2
C3 C4 H6 120.2
C4 C5 C6 119.36(19)
C4 C5 H7 120.3
C6 C5 H7 120.3
N2 C6 C5 121.35(19)
N2 C6 C7 117.53(18)
C5 C6 C7 121.10(18)
C6 C7 H8 109.5
C6 C7 H9 109.5
H8 C7 H9 109.5
C6 C7 H10 109.5
H8 C7 H10 109.5
H9 C7 H10 109.5
N1 C8 C9 110.48(14)
N1 C8 H11 109.6
C9 C8 H11 109.6
N1 C8 H12 109.6
C9 C8 H12 109.6
H11 C8 H12 108.1
C13 N3 C9 118.72(16)
C13 N3 Fe1 126.93(13)
C9 N3 Fe1 113.46(12)
N3 C9 C10 122.74(19)
N3 C9 C8 115.59(16)
C10 C9 C8 121.60(18)
C11 C10 C9 118.42(19)
C11 C10 H13 120.8
C9 C10 H13 120.8
C12 C11 C10 119.20(19)
C12 C11 H14 120.4
C10 C11 H14 120.4
C11 C12 C13 119.7(2)
C11 C12 H15 120.2
C13 C12 H15 120.2
N3 C13 C12 121.21(18)
N3 C13 C14 117.50(17)
C12 C13 C14 121.29(18)
C13 C14 H16 109.5
C13 C14 H17 109.5
H16 C14 H17 109.5
C13 C14 H18 109.5
H16 C14 H18 109.5
H17 C14 H18 109.5
N1 C15 C16 114.36(15)
N1 C15 H19 108.7
C16 C15 H19 108.7
N1 C15 H20 108.7
C16 C15 H20 108.7
H19 C15 H20 107.6
C15 C16 C17 111.82(17)
C15 C16 H21 109.3
C17 C16 H21 109.3
C15 C16 H22 109.3
C17 C16 H22 109.3
H21 C16 H22 107.9
C18 C17 C16 118.18(16)
C18 C17 H23 107.8
C16 C17 H23 107.8
C18 C17 H24 107.8
C16 C17 H24 107.8
H23 C17 H24 107.1
N4 C18 C17 116.82(18)
N4 C18 H25 108.1
C17 C18 H25 108.1
N4 C18 H26 108.1
C17 C18 H26 108.1
H25 C18 H26 107.3
C26 N4 C19 108.81(16)
C26 N4 C18 113.68(16)
C19 N4 C18 108.78(16)
C26 N4 Fe2 104.88(12)
C19 N4 Fe2 105.52(12)
C18 N4 Fe2 114.72(12)
N4 C19 C20 113.29(15)
N4 C19 H27 108.9
C20 C19 H27 108.9
N4 C19 H28 108.9
C20 C19 H28 108.9
H27 C19 H28 107.7
C24 N5 C20 119.22(17)
C24 N5 Fe2 124.85(12)
C20 N5 Fe2 114.63(13)
N5 C20 C21 122.3(2)
N5 C20 C19 115.33(17)
C21 C20 C19 122.04(18)
C22 C21 C20 118.28(19)
C22 C21 H29 120.9
C20 C21 H29 120.9
C21 C22 C23 119.72(19)
C21 C22 H30 120.1
C23 C22 H30 120.1
C22 C23 C24 119.4(2)
C22 C23 H31 120.3
C24 C23 H31 120.3
N5 C24 C23 120.99(19)
N5 C24 C25 118.09(17)
C23 C24 C25 120.89(19)
C24 C25 H32 109.5
C24 C25 H33 109.5
H32 C25 H33 109.5
C24 C25 H34 109.5
H32 C25 H34 109.5
H33 C25 H34 109.5
N4 C26 C27 110.32(17)
N4 C26 H35 109.6
C27 C26 H35 109.6
N4 C26 H36 109.6
C27 C26 H36 109.6
H35 C26 H36 108.1
C31 N6 C27 119.76(18)
C31 N6 Fe2 125.78(14)
C27 N6 Fe2 114.45(14)
N6 C27 C28 121.5(2)
N6 C27 C26 116.63(18)
C28 C27 C26 121.8(2)
C29 C28 C27 118.7(2)
C29 C28 H37 120.7
C27 C28 H37 120.7
C30 C29 C28 119.5(2)
C30 C29 H38 120.3
C28 C29 H38 120.3
C29 C30 C31 119.7(2)
C29 C30 H39 120.1
C31 C30 H39 120.1
N6 C31 C30 120.8(2)
N6 C31 C32 118.16(17)
C30 C31 C32 121.0(2)
C31 C32 H40 109.5
C31 C32 H41 109.5
H40 C32 H41 109.5
C31 C32 H42 109.5
H40 C32 H42 109.5
H41 C32 H42 109.5
C33 B1 C39 109.57(17)
C33 B1 C45 109.55(17)
C39 B1 C45 109.28(15)
C33 B1 C51 110.91(15)
C39 B1 C51 109.03(15)
C45 B1 C51 108.48(18)
C34 C33 C38 114.1(2)
C34 C33 B1 123.29(17)
C38 C33 B1 122.45(19)
C35 C34 C33 123.07(19)
C35 C34 H43 118.5
C33 C34 H43 118.5
C36 C35 C34 120.7(2)
C36 C35 H44 119.7
C34 C35 H44 119.7
C37 C36 C35 118.6(2)
C37 C36 H45 120.7
C35 C36 H45 120.7
C36 C37 C38 120.5(2)
C36 C37 H46 119.7
C38 C37 H46 119.7
C37 C38 C33 123.0(2)
C37 C38 H47 118.5
C33 C38 H47 118.5
C44 C39 C40 114.91(17)
C44 C39 B1 123.15(17)
C40 C39 B1 121.84(17)
C41 C40 C39 123.24(18)
C41 C40 H48 118.4
C39 C40 H48 118.4
C40 C41 C42 120.04(18)
C40 C41 H49 120.0
C42 C41 H49 120.0
C43 C42 C41 118.50(17)
C43 C42 H50 120.7
C41 C42 H50 120.7
C42 C43 C44 120.65(18)
C42 C43 H51 119.7
C44 C43 H51 119.7
C43 C44 C39 122.58(19)
C43 C44 H52 118.7
C39 C44 H52 118.7
C50 C45 C46 115.9(2)
C50 C45 B1 121.2(2)
C46 C45 B1 122.8(3)
C45 C46 C47 121.5(4)
C45 C46 H53 119.2
C47 C46 H53 119.2
C48 C47 C46 120.5(4)
C48 C47 H54 119.8
C46 C47 H54 119.8
C49 C48 C47 119.8(3)
C49 C48 H55 120.1
C47 C48 H55 120.1
C48 C49 C50 119.8(4)
C48 C49 H56 120.1
C50 C49 H56 120.1
C45 C50 C49 122.4(3)
C45 C50 H57 118.8
C49 C50 H57 118.8
C52 C51 C56 115.17(18)
C52 C51 B1 121.45(16)
C56 C51 B1 123.38(17)
C53 C52 C51 122.75(18)
C53 C52 H58 118.6
C51 C52 H58 118.6
C52 C53 C54 120.6(2)
C52 C53 H59 119.7
C54 C53 H59 119.7
C55 C54 C53 118.6(2)
C55 C54 H60 120.7
C53 C54 H60 120.7
C54 C55 C56 120.47(19)
C54 C55 H61 119.8
C56 C55 H61 119.8
C55 C56 C51 122.45(19)
C55 C56 H62 118.8
C51 C56 H62 118.8
C69 B2 C75 107.58(14)
C69 B2 C63 112.68(14)
C75 B2 C63 108.84(14)
C69 B2 C57 106.73(14)
C75 B2 C57 113.20(14)
C63 B2 C57 107.89(14)
C58 C57 C62 115.24(16)
C58 C57 B2 123.41(15)
C62 C57 B2 121.11(15)
C59 C58 C57 122.76(17)
C59 C58 H63 118.6
C57 C58 H63 118.6
C60 C59 C58 120.51(18)
C60 C59 H64 119.7
C58 C59 H64 119.7
C59 C60 C61 118.71(18)
C59 C60 H65 120.6
C61 C60 H65 120.6
C60 C61 C62 120.07(18)
C60 C61 H66 120.0
C62 C61 H66 120.0
C61 C62 C57 122.69(17)
C61 C62 H67 118.7
C57 C62 H67 118.7
C64 C63 C68 114.95(18)
C64 C63 B2 122.70(17)
C68 C63 B2 122.33(17)
C65 C64 C63 122.8(2)
C65 C64 H68 118.6
C63 C64 H68 118.6
C66 C65 C64 120.4(2)
C66 C65 H69 119.8
C64 C65 H69 119.8
C65 C66 C67 119.1(2)
C65 C66 H70 120.5
C67 C66 H70 120.5
C66 C67 C68 120.2(2)
C66 C67 H71 119.9
C68 C67 H71 119.9
C67 C68 C63 122.6(2)
C67 C68 H72 118.7
C63 C68 H72 118.7
C74 C69 C70 115.35(16)
C74 C69 B2 120.60(15)
C70 C69 B2 123.57(16)
C71 C70 C69 122.52(18)
C71 C70 H73 118.7
C69 C70 H73 118.7
C72 C71 C70 119.98(19)
C72 C71 H74 120.0
C70 C71 H74 120.0
C71 C72 C73 119.37(17)
C71 C72 H75 120.3
C73 C72 H75 120.3
C74 C73 C72 119.90(18)
C74 C73 H76 120.1
C72 C73 H76 120.1
C73 C74 C69 122.86(18)
C73 C74 H77 118.6
C69 C74 H77 118.6
C76 C75 C80 114.92(16)
C76 C75 B2 120.74(15)
C80 C75 B2 124.16(15)
C77 C76 C75 122.72(17)
C77 C76 H78 118.6
C75 C76 H78 118.6
C78 C77 C76 120.46(17)
C78 C77 H79 119.8
C76 C77 H79 119.8
C77 C78 C79 118.96(18)
C77 C78 H80 120.5
C79 C78 H80 120.5
C78 C79 C80 119.84(18)
C78 C79 H81 120.1
C80 C79 H81 120.1
C79 C80 C75 123.05(17)
C79 C80 H82 118.5
C75 C80 H82 118.5
C82 C81 H83 109.5
C82 C81 H84 109.5
H83 C81 H84 109.5
C82 C81 H85 109.5
H83 C81 H85 109.5
H84 C81 H85 109.5
O3 C82 C83 121.5(3)
O3 C82 C81 122.2(3)
C83 C82 C81 116.4(3)
C82 C83 H86 109.5
C82 C83 H87 109.5
H86 C83 H87 109.5
C82 C83 H88 109.5
H86 C83 H88 109.5
H87 C83 H88 109.5
C85 C84 H89 109.5
C85 C84 H90 109.5
H89 C84 H90 109.5
C85 C84 H91 109.5
H89 C84 H91 109.5
H90 C84 H91 109.5
O4 C85 C86 123.1(8)
O4 C85 C84 120.3(9)
C86 C85 C84 116.6(8)
C85 C86 H92 109.5
C85 C86 H93 109.5
H92 C86 H93 109.5
C85 C86 H94 109.5
H92 C86 H94 109.5
H93 C86 H94 109.5
C88 C87 H95 109.5
C88 C87 H96 109.5
H95 C87 H96 109.5
C88 C87 H97 109.5
H95 C87 H97 109.5
H96 C87 H97 109.5
O5 C88 C87 109.3(7)
O5 C88 H98 109.8
C87 C88 H98 109.8
O5 C88 H99 109.8
C87 C88 H99 109.8
H98 C88 H99 108.3
C88 O5 C89 113.8(7)
O5 C89 C90 110.3(8)
O5 C89 H100 109.6
C90 C89 H100 109.6
O5 C89 H101 109.6
C90 C89 H101 109.6
H100 C89 H101 108.1
C89 C90 H102 109.5
C89 C90 H103 109.5
H102 C90 H103 109.5
C89 C90 H104 109.5
H102 C90 H104 109.5
H103 C90 H104 109.5
C92 C91 H105 109.5
C92 C91 H106 109.5
H105 C91 H106 109.5
C92 C91 H107 109.5
H105 C91 H107 109.5
H106 C91 H107 109.5
O6 C92 C91 108.7(19)
O6 C92 H108 110.0
C91 C92 H108 110.0
O6 C92 H109 110.0
C91 C92 H109 110.0
H108 C92 H109 108.3
C92 O6 C93 112.3(16)
O6 C93 C94 112(2)
O6 C93 H110 109.3
C94 C93 H110 109.3
O6 C93 H111 109.3
C94 C93 H111 109.3
H110 C93 H111 107.9
C93 C94 H112 109.5
C93 C94 H113 109.5
H112 C94 H113 109.5
C93 C94 H114 109.5
H112 C94 H114 109.5
H113 C94 H114 109.5
C96 C95 H115 109.5
C96 C95 H116 109.5
H115 C95 H116 109.5
C96 C95 H117 109.5
H115 C95 H117 109.5
H116 C95 H117 109.5
O7 C96 C95 108(2)
O7 C96 H118 110.1
C95 C96 H118 110.1
O7 C96 H119 110.1
C95 C96 H119 110.1
H118 C96 H119 108.4
C96 O7 C97 123(3)
O7 C97 C98 110(2)
O7 C97 H120 109.6
C98 C97 H120 109.6
O7 C97 H121 109.6
C98 C97 H121 109.6
H120 C97 H121 108.1
C97 C98 H122 109.5
C97 C98 H123 109.5
H122 C98 H123 109.5
C97 C98 H124 109.5
H122 C98 H124 109.5
H123 C98 H124 109.5

loop_
_geom_bond_atom_site_label_1
_geom_bond_atom_site_label_2
_geom_bond_distance
Fe1 O2 2.0041(13)
Fe1 O1 2.0173(13)
Fe1 N2 2.1297(15)
Fe1 N1 2.2023(15)
Fe1 N3 2.2100(15)
Fe2 O1 1.9752(13)
Fe2 O2 2.0210(13)
Fe2 N5 2.1634(16)
Fe2 N6 2.1858(17)
Fe2 N4 2.2533(16)
O1 H1 0.814(16)
O2 H2 0.868(16)
N1 C8 1.480(2)
N1 C1 1.491(2)
N1 C15 1.493(2)
C1 C2 1.504(3)
C1 H3 0.9900
C1 H4 0.9900
N2 C2 1.342(2)
N2 C6 1.363(2)
C2 C3 1.389(3)
C3 C4 1.380(3)
C3 H5 0.9500
C4 C5 1.377(3)
C4 H6 0.9500
C5 C6 1.392(3)
C5 H7 0.9500
C6 C7 1.498(3)
C7 H8 0.9800
C7 H9 0.9800
C7 H10 0.9800
C8 C9 1.517(3)
C8 H11 0.9900
C8 H12 0.9900
N3 C13 1.346(2)
N3 C9 1.350(2)
C9 C10 1.386(3)
C10 C11 1.384(3)
C10 H13 0.9500
C11 C12 1.382(3)
C11 H14 0.9500
C12 C13 1.395(3)
C12 H15 0.9500
C13 C14 1.498(3)
C14 H16 0.9800
C14 H17 0.9800
C14 H18 0.9800
C15 C16 1.532(3)
C15 H19 0.9900
C15 H20 0.9900
C16 C17 1.533(3)
C16 H21 0.9900
C16 H22 0.9900
C17 C18 1.530(3)
C17 H23 0.9900
C17 H24 0.9900
C18 N4 1.495(3)
C18 H25 0.9900
C18 H26 0.9900
N4 C26 1.486(3)
N4 C19 1.493(3)
C19 C20 1.503(3)
C19 H27 0.9900
C19 H28 0.9900
N5 C24 1.350(3)
N5 C20 1.353(2)
C20 C21 1.390(3)
C21 C22 1.383(3)
C21 H29 0.9500
C22 C23 1.385(3)
C22 H30 0.9500
C23 C24 1.394(3)
C23 H31 0.9500
C24 C25 1.502(3)
C25 H32 0.9800
C25 H33 0.9800
C25 H34 0.9800
C26 C27 1.509(3)
C26 H35 0.9900
C26 H36 0.9900
N6 C31 1.348(3)
N6 C27 1.351(3)
C27 C28 1.395(3)
C28 C29 1.392(4)
C28 H37 0.9500
C29 C30 1.371(3)
C29 H38 0.9500
C30 C31 1.400(3)
C30 H39 0.9500
C31 C32 1.495(3)
C32 H40 0.9800
C32 H41 0.9800
C32 H42 0.9800
B1 C33 1.638(3)
B1 C39 1.646(3)
B1 C45 1.649(3)
B1 C51 1.654(3)
C33 C34 1.403(3)
C33 C38 1.409(3)
C34 C35 1.395(3)
C34 H43 0.9500
C35 C36 1.376(3)
C35 H44 0.9500
C36 C37 1.374(4)
C36 H45 0.9500
C37 C38 1.397(4)
C37 H46 0.9500
C38 H47 0.9500
C39 C44 1.397(3)
C39 C40 1.400(3)
C40 C41 1.388(3)
C40 H48 0.9500
C41 C42 1.390(3)
C41 H49 0.9500
C42 C43 1.377(3)
C42 H50 0.9500
C43 C44 1.397(3)
C43 H51 0.9500
C44 H52 0.9500
C45 C50 1.397(4)
C45 C46 1.402(4)
C46 C47 1.402(5)
C46 H53 0.9500
C47 C48 1.373(7)
C47 H54 0.9500
C48 C49 1.366(7)
C48 H55 0.9500
C49 C50 1.404(3)
C49 H56 0.9500
C50 H57 0.9500
C51 C52 1.406(3)
C51 C56 1.408(3)
C52 C53 1.387(3)
C52 H58 0.9500
C53 C54 1.390(3)
C53 H59 0.9500
C54 C55 1.383(3)
C54 H60 0.9500
C55 C56 1.398(3)
C55 H61 0.9500
C56 H62 0.9500
B2 C69 1.642(3)
B2 C75 1.647(3)
B2 C63 1.652(3)
B2 C57 1.653(3)
C57 C58 1.401(3)
C57 C62 1.409(3)
C58 C59 1.392(3)
C58 H63 0.9500
C59 C60 1.386(3)
C59 H64 0.9500
C60 C61 1.392(3)
C60 H65 0.9500
C61 C62 1.395(3)
C61 H66 0.9500
C62 H67 0.9500
C63 C64 1.405(3)
C63 C68 1.408(3)
C64 C65 1.397(3)
C64 H68 0.9500
C65 C66 1.377(4)
C65 H69 0.9500
C66 C67 1.382(4)
C66 H70 0.9500
C67 C68 1.400(3)
C67 H71 0.9500
C68 H72 0.9500
C69 C74 1.404(3)
C69 C70 1.405(3)
C70 C71 1.398(3)
C70 H73 0.9500
C71 C72 1.379(3)
C71 H74 0.9500
C72 C73 1.391(3)
C72 H75 0.9500
C73 C74 1.387(3)
C73 H76 0.9500
C74 H77 0.9500
C75 C76 1.406(2)
C75 C80 1.407(2)
C76 C77 1.391(3)
C76 H78 0.9500
C77 C78 1.385(3)
C77 H79 0.9500
C78 C79 1.388(3)
C78 H80 0.9500
C79 C80 1.394(3)
C79 H81 0.9500
C80 H82 0.9500
O3 C82 1.208(4)
C81 C82 1.507(5)
C81 H83 0.9800
C81 H84 0.9800
C81 H85 0.9800
C82 C83 1.485(4)
C83 H86 0.9800
C83 H87 0.9800
C83 H88 0.9800
O4 C85 1.227(7)
C84 C85 1.490(9)
C84 H89 0.9800
C84 H90 0.9800
C84 H91 0.9800
C85 C86 1.481(8)
C86 H92 0.9800
C86 H93 0.9800
C86 H94 0.9800
C87 C88 1.513(8)
C87 H95 0.9800
C87 H96 0.9800
C87 H97 0.9800
C88 O5 1.411(8)
C88 H98 0.9900
C88 H99 0.9900
O5 C89 1.414(8)
C89 C90 1.510(9)
C89 H100 0.9900
C89 H101 0.9900
C90 H102 0.9800
C90 H103 0.9800
C90 H104 0.9800
C91 C92 1.507(19)
C91 H105 0.9800
C91 H106 0.9800
C91 H107 0.9800
C92 O6 1.399(18)
C92 H108 0.9900
C92 H109 0.9900
O6 C93 1.435(16)
C93 C94 1.490(19)
C93 H110 0.9900
C93 H111 0.9900
C94 H112 0.9800
C94 H113 0.9800
C94 H114 0.9800
C95 C96 1.52(2)
C95 H115 0.9800
C95 H116 0.9800
C95 H117 0.9800
C96 O7 1.399(19)
C96 H118 0.9900
C96 H119 0.9900
O7 C97 1.42(2)
C97 C98 1.50(2)
C97 H120 0.9900
C97 H121 0.9900
C98 H122 0.9800
C98 H123 0.9800
C98 H124 0.9800

loop_
_geom_torsion_atom_site_label_1
_geom_torsion_atom_site_label_2
_geom_torsion_atom_site_label_3
_geom_torsion_atom_site_label_4
_geom_torsion
C8 N1 C1 C2 121.07(18)
C15 N1 C1 C2 -115.13(18)
Fe1 N1 C1 C2 4.6(2)
C6 N2 C2 C3 -1.1(3)
Fe1 N2 C2 C3 179.58(15)
C6 N2 C2 C1 179.81(17)
Fe1 N2 C2 C1 0.5(2)
N1 C1 C2 N2 -3.6(3)
N1 C1 C2 C3 177.28(17)
N2 C2 C3 C4 -0.1(3)
C1 C2 C3 C4 179.0(2)
C2 C3 C4 C5 0.3(3)
C3 C4 C5 C6 0.6(3)
C2 N2 C6 C5 2.1(3)
Fe1 N2 C6 C5 -178.69(15)
C2 N2 C6 C7 -175.89(17)
Fe1 N2 C6 C7 3.3(2)
C4 C5 C6 N2 -1.9(3)
C4 C5 C6 C7 176.1(2)
C1 N1 C8 C9 -74.80(19)
C15 N1 C8 C9 162.32(15)
Fe1 N1 C8 C9 43.45(17)
C13 N3 C9 C10 0.1(3)
Fe1 N3 C9 C10 -169.86(16)
C13 N3 C9 C8 -177.14(17)
Fe1 N3 C9 C8 12.9(2)
N1 C8 C9 N3 -39.0(2)
N1 C8 C9 C10 143.73(19)
N3 C9 C10 C11 -1.4(3)
C8 C9 C10 C11 175.7(2)
C9 C10 C11 C12 1.5(3)
C10 C11 C12 C13 -0.4(4)
C9 N3 C13 C12 1.1(3)
Fe1 N3 C13 C12 169.54(16)
C9 N3 C13 C14 -178.12(18)
Fe1 N3 C13 C14 -9.7(3)
C11 C12 C13 N3 -0.9(3)
C11 C12 C13 C14 178.2(2)
C8 N1 C15 C16 -54.5(2)
C1 N1 C15 C16 -176.89(15)
Fe1 N1 C15 C16 63.03(16)
N1 C15 C16 C17 -166.47(15)
C15 C16 C17 C18 82.3(2)
C16 C17 C18 N4 62.4(3)
C17 C18 N4 C26 39.1(2)
C17 C18 N4 C19 160.47(17)
C17 C18 N4 Fe2 -81.64(19)
C26 N4 C19 C20 -147.16(17)
C18 N4 C19 C20 88.5(2)
Fe2 N4 C19 C20 -35.06(19)
C24 N5 C20 C21 -1.8(3)
Fe2 N5 C20 C21 165.85(15)
C24 N5 C20 C19 171.78(16)
Fe2 N5 C20 C19 -20.6(2)
N4 C19 C20 N5 39.1(2)
N4 C19 C20 C21 -147.29(19)
N5 C20 C21 C22 1.3(3)
C19 C20 C21 C22 -171.79(19)
C20 C21 C22 C23 0.5(3)
C21 C22 C23 C24 -1.9(3)
C20 N5 C24 C23 0.3(3)
Fe2 N5 C24 C23 -165.94(14)
C20 N5 C24 C25 -178.08(17)
Fe2 N5 C24 C25 15.6(2)
C22 C23 C24 N5 1.5(3)
C22 C23 C24 C25 179.86(19)
C19 N4 C26 C27 68.1(2)
C18 N4 C26 C27 -170.51(16)
Fe2 N4 C26 C27 -44.42(18)
C31 N6 C27 C28 1.4(3)
Fe2 N6 C27 C28 -179.47(16)
C31 N6 C27 C26 -179.98(18)
Fe2 N6 C27 C26 -0.9(2)
N4 C26 C27 N6 32.2(2)
N4 C26 C27 C28 -149.21(19)
N6 C27 C28 C29 -1.0(3)
C26 C27 C28 C29 -179.45(19)
C27 C28 C29 C30 0.1(3)
C28 C29 C30 C31 0.2(3)
C27 N6 C31 C30 -1.1(3)
Fe2 N6 C31 C30 179.90(14)
C27 N6 C31 C32 177.64(18)
Fe2 N6 C31 C32 -1.3(3)
C29 C30 C31 N6 0.3(3)
C29 C30 C31 C32 -178.41(19)
C39 B1 C33 C34 -150.29(18)
C45 B1 C33 C34 89.8(2)
C51 B1 C33 C34 -29.9(3)
C39 B1 C33 C38 34.0(3)
C45 B1 C33 C38 -85.9(2)
C51 B1 C33 C38 154.4(2)
C38 C33 C34 C35 1.7(3)
B1 C33 C34 C35 -174.29(18)
C33 C34 C35 C36 -1.0(3)
C34 C35 C36 C37 -0.6(3)
C35 C36 C37 C38 1.2(4)
C36 C37 C38 C33 -0.4(4)
C34 C33 C38 C37 -1.1(4)
B1 C33 C38 C37 175.0(2)
C33 B1 C39 C44 -138.7(2)
C45 B1 C39 C44 -18.6(3)
C51 B1 C39 C44 99.8(2)
C33 B1 C39 C40 45.2(2)
C45 B1 C39 C40 165.2(2)
C51 B1 C39 C40 -76.4(2)
C44 C39 C40 C41 -2.9(3)
B1 C39 C40 C41 173.52(19)
C39 C40 C41 C42 1.0(3)
C40 C41 C42 C43 1.5(3)
C41 C42 C43 C44 -2.0(3)
C42 C43 C44 C39 -0.1(3)
C40 C39 C44 C43 2.4(3)
B1 C39 C44 C43 -174.0(2)
C33 B1 C45 C50 -156.67(19)
C39 B1 C45 C50 83.3(2)
C51 B1 C45 C50 -35.5(2)
C33 B1 C45 C46 26.8(3)
C39 B1 C45 C46 -93.3(2)
C51 B1 C45 C46 147.96(19)
C50 C45 C46 C47 1.7(3)
B1 C45 C46 C47 178.4(2)
C45 C46 C47 C48 -0.9(4)
C46 C47 C48 C49 -0.5(5)
C47 C48 C49 C50 1.1(5)
C46 C45 C50 C49 -1.1(3)
B1 C45 C50 C49 -177.9(2)
C48 C49 C50 C45 -0.2(4)
C33 B1 C51 C52 76.9(2)
C39 B1 C51 C52 -162.36(17)
C45 B1 C51 C52 -43.4(2)
C33 B1 C51 C56 -102.8(2)
C39 B1 C51 C56 17.9(3)
C45 B1 C51 C56 136.86(18)
C56 C51 C52 C53 0.6(3)
B1 C51 C52 C53 -179.13(19)
C51 C52 C53 C54 0.2(3)
C52 C53 C54 C55 -0.8(3)
C53 C54 C55 C56 0.5(3)
C54 C55 C56 C51 0.3(3)
C52 C51 C56 C55 -0.8(3)
B1 C51 C56 C55 178.90(18)
C69 B2 C57 C58 -154.63(17)
C75 B2 C57 C58 -36.5(2)
C63 B2 C57 C58 84.0(2)
C69 B2 C57 C62 31.2(2)
C75 B2 C57 C62 149.35(16)
C63 B2 C57 C62 -90.15(19)
C62 C57 C58 C59 -0.3(3)
B2 C57 C58 C59 -174.78(18)
C57 C58 C59 C60 1.2(3)
C58 C59 C60 C61 -0.9(3)
C59 C60 C61 C62 -0.3(3)
C60 C61 C62 C57 1.3(3)
C58 C57 C62 C61 -1.0(3)
B2 C57 C62 C61 173.67(18)
C69 B2 C63 C64 -144.33(17)
C75 B2 C63 C64 96.4(2)
C57 B2 C63 C64 -26.8(2)
C69 B2 C63 C68 37.6(2)
C75 B2 C63 C68 -81.7(2)
C57 B2 C63 C68 155.13(17)
C68 C63 C64 C65 -0.1(3)
B2 C63 C64 C65 -178.35(18)
C63 C64 C65 C66 -0.3(3)
C64 C65 C66 C67 0.7(3)
C65 C66 C67 C68 -0.7(3)
C66 C67 C68 C63 0.3(3)
C64 C63 C68 C67 0.1(3)
B2 C63 C68 C67 178.37(18)
C75 B2 C69 C74 -39.0(2)
C63 B2 C69 C74 -158.99(16)
C57 B2 C69 C74 82.76(19)
C75 B2 C69 C70 149.29(17)
C63 B2 C69 C70 29.3(2)
C57 B2 C69 C70 -88.9(2)
C74 C69 C70 C71 -0.8(3)
B2 C69 C70 C71 171.27(17)
C69 C70 C71 C72 0.2(3)
C70 C71 C72 C73 0.2(3)
C71 C72 C73 C74 0.1(3)
C72 C73 C74 C69 -0.9(3)
C70 C69 C74 C73 1.2(3)
B2 C69 C74 C73 -171.18(17)
C69 B2 C75 C76 -82.18(19)
C63 B2 C75 C76 40.2(2)
C57 B2 C75 C76 160.17(15)
C69 B2 C75 C80 92.66(19)
C63 B2 C75 C80 -144.96(17)
C57 B2 C75 C80 -25.0(2)
C80 C75 C76 C77 0.9(2)
B2 C75 C76 C77 176.17(16)
C75 C76 C77 C78 1.3(3)
C76 C77 C78 C79 -1.9(3)
C77 C78 C79 C80 0.3(3)
C78 C79 C80 C75 2.0(3)
C76 C75 C80 C79 -2.5(3)
B2 C75 C80 C79 -177.60(17)
C87 C88 O5 C89 -171.2(9)
C88 O5 C89 C90 -76.2(16)
C91 C92 O6 C93 -171(2)
C92 O6 C93 C94 -177(2)
C95 C96 O7 C97 165(4)
C96 O7 C97 C98 -90(5)
